data_1541586
loop_
_publ_author_name
'Hu, C.'
'Duan, C.'
'Reng, X.'
'Lu, C.'
'Liu, Y.'
'Meng, Q.'
'Chen, Y.'
'Cao, M.'

_publ_section_title
;
 Synthesis, structure and the e.s.r. spectrum of the mixed-valence
 molybdovanadate Na2 (N H4)4 ((V(IV) V(V)8 Mo) O28) (H2 O)10
;
_journal_name_full 'Transition Metal Chemistry'
_journal_page_first 141
_journal_page_last 144
_journal_volume 25
_journal_year 2000
_chemical_formula_sum 'H36 Mo N4 Na2 O38 V9'
_chemical_name_systematic 'Na2 (N H4)4 ((V V8 Mo) O28) (H2 O)10'
_space_group_IT_number 2
_symmetry_space_group_name_Hall '-P 1'
_symmetry_space_group_name_H-M 'P -1'
_cell_angle_alpha 68.92
_cell_angle_beta 87.34
_cell_angle_gamma 67.01
_cell_formula_units_Z 1
_cell_length_a 8.578
_cell_length_b 10.446
_cell_length_c 11.276
_cell_volume 862.676
_citation_journal_id_ASTM TMCHDN
_cod_data_source_file Hu_TMCHDN_2000_237.cif
_cod_data_source_block H36Mo1N4Na2O38V9
_cod_original_cell_volume 862.6763
_cod_original_formula_sum 'H36 Mo1 N4 Na2 O38 V9'
_cod_database_code 1541586

loop_
_symmetry_equiv_pos_as_xyz
x,y,z
-x,-y,-z

loop_
_atom_site_label
_atom_site_type_symbol
_atom_site_fract_x
_atom_site_fract_y
_atom_site_fract_z
_atom_site_occupancy
_atom_site_U_iso_or_equiv
O2 O-2 0.747 -0.1331 0.2939 1 0.0
H3 H+1 0.2615 0.4093 -0.6279 1 0.0
H9 H+1 0.9367 0.0293 -0.2138 1 0.0
H5 H+1 0.8688 0.2058 0.0569 1 0.0
H10 H+1 1.0855 0.0253 -0.2458 1 0.0
O1 O-2 1.0195 -0.3793 0.2886 1 0.0
O7 O-2 0.516 -0.3697 0.131 1 0.0
O12 O-2 0.6829 -0.1143 -0.11609 1 0.0
V5 V+4 0.47079 -0.29101 0.26262 1 0.0
H15 H+1 0.7113 0.0249 -0.5255 1 0.0
O10 O-2 0.7017 -0.3808 0.3234 1 0.0
N2 N-3 0.8222 0.2917 0.0089 1 0.0
O9 O-2 0.8277 -0.3636 0.0967 1 0.0
Mo3 Mo+6 0.62262 -0.28523 0.00276 0.17 0.0
V2 V+5 0.5252 -0.0054 0.24235 0.83 0.0
H7 H+1 0.7553 0.2863 -0.0144 1 0.0
O5 O-2 0.7398 0.1327 -0.14033 1 0.0
H1 H+1 0.3317 0.2725 -0.6142 1 0.0
O6 O-2 0.4917 0.0995 0.3266 1 0.0
H16 H+1 0.7427 0.0527 -0.4314 1 0.0
V1 V+5 0.68975 0.00321 -0.02031 0.83 0.0
H11 H+1 0.4281 -0.2972 -0.2446 1 0.0
H8 H+1 0.8228 0.3237 0.0428 1 0.0
O15 O-2 1.0207 -0.0077 -0.259 1 0.0
O14 O-2 0.3882 -0.3969 0.3623 1 0.0
H17 H+1 1.0211 -0.3613 -0.1467 1 0.0
O17 O-2 1.0709 -0.328 -0.4747 1 0.0
V4 V+4 0.82634 -0.28469 0.22277 1 0.0
H18 H+1 0.8776 -0.2631 -0.1914 1 0.0
H14 H+1 1.0037 -0.3306 -0.5097 1 0.0
H2 H+1 0.3486 0.3218 -0.5309 1 0.0
O3 O-2 0.6579 -0.3818 -0.0875 1 0.0
H4 H+1 0.1967 0.315 -0.5586 1 0.0
O11 O-2 0.6025 0.1207 0.08347 1 0.0
V3 V+5 0.62262 -0.28523 0.00276 0.83 0.0
O18 O-2 0.7941 0.014 -0.488 1 0.0
N1 N-3 0.2809 0.3244 -0.5712 1 0.0
Mo1 Mo+6 0.68975 0.00321 -0.02031 0.17 0.0
Mo2 Mo+6 0.5252 -0.0054 0.24235 0.17 0.0
O16 O-2 1.3429 -0.3176 -0.2533 1 0.0
O19 O-2 0.9679 -0.3174 -0.2042 1 0.0
Na1 Na+1 1.06823 -0.1671 -0.37261 1 0.0
H13 H+1 1.1624 -0.4108 -0.4271 1 0.0
H12 H+1 1.3992 -0.4107 -0.2354 1 0.0
O8 O-2 0.8729 -0.1202 0.074 1 0.0
H6 H+1 0.8906 0.2895 -0.0435 1 0.0
O13 O-2 0.5664 -0.12423 0.10566 1 0.0
O4 O-2 0.438 -0.1399 0.32943 1 0.0
